data_7228714
loop_
_publ_author_name
'Tran, Thao Thi-Phuong'
'Ould, Darren'
'Wilkins, Lewis'
'Wright, Dominic S.'
'Melen, Rebecca'
'Rawson, Jeremy Michael'

_publ_section_title
;
 Supramolecular Aggregation in Dithia-arsoles: Chlorides, Cations and
 N-centered Paddlewheels
;
_journal_name_full CrystEngComm
_journal_paper_doi 10.1039/C7CE01117B
_journal_year 2017
_chemical_formula_moiety 'C7 H6 As S2, Cl4 Ga'
_chemical_formula_sum 'C7 H6 As Cl4 Ga S2'
_chemical_formula_weight 440.68
_chemical_properties_physical ', Air-sensitive,Moisture-sensitive'
_space_group_crystal_system monoclinic
_space_group_IT_number 11
_space_group_name_Hall '-P 2yb'
_space_group_name_H-M_alt 'P 1 21/m 1'
_symmetry_space_group_name_Hall '-P 2yb'
_symmetry_space_group_name_H-M 'P 1 21/m 1'
_atom_sites_solution_hydrogens geom
_atom_sites_solution_primary direct
_atom_sites_solution_secondary difmap
_audit_creation_method SHELXL-2014/7
_audit_update_record
;
2017-04-28 deposited with the CCDC.
2017-07-21 downloaded from the CCDC.
;
_cell_angle_alpha 90
_cell_angle_beta 102.483(3)
_cell_angle_gamma 90
_cell_formula_units_Z 4
_cell_length_a 11.409(4)
_cell_length_b 7.015(2)
_cell_length_c 17.742(6)
_cell_measurement_reflns_used 8763
_cell_measurement_temperature 150(2)
_cell_measurement_theta_max 27.54
_cell_measurement_theta_min 2.35
_cell_volume 1386.4(8)
_computing_cell_refinement 'Bruker SAINT'
_computing_data_collection 'Bruker APEX2'
_computing_data_reduction 'Bruker SAINT'
_computing_structure_refinement 'SHELXL-2014/7 (Sheldrick, 2014)'
_computing_structure_solution 'SHELXS-97 (Sheldrick, 2008)'
_diffrn_ambient_temperature 150(2)
_diffrn_measured_fraction_theta_full 0.999
_diffrn_measured_fraction_theta_max 0.993
_diffrn_measurement_device_type 'Bruker CCD area detector'
_diffrn_measurement_method 'phi and omega scans'
_diffrn_radiation_monochromator graphite
_diffrn_radiation_source 'fine-focus sealed tube'
_diffrn_radiation_type MoK\a
_diffrn_radiation_wavelength 0.71073
_diffrn_reflns_av_R_equivalents 0.0385
_diffrn_reflns_av_unetI/netI 0.0312
_diffrn_reflns_Laue_measured_fraction_full 0.999
_diffrn_reflns_Laue_measured_fraction_max 0.993
_diffrn_reflns_limit_h_max 14
_diffrn_reflns_limit_h_min -14
_diffrn_reflns_limit_k_max 9
_diffrn_reflns_limit_k_min -9
_diffrn_reflns_limit_l_max 22
_diffrn_reflns_limit_l_min -22
_diffrn_reflns_number 15885
_diffrn_reflns_point_group_measured_fraction_full 0.999
_diffrn_reflns_point_group_measured_fraction_max 0.993
_diffrn_reflns_theta_full 25.242
_diffrn_reflns_theta_max 27.490
_diffrn_reflns_theta_min 1.948
_exptl_absorpt_coefficient_mu 5.390
_exptl_absorpt_correction_T_max 0.8999
_exptl_absorpt_correction_T_min 0.2947
_exptl_absorpt_correction_type multi-scan
_exptl_absorpt_process_details
;
sadabs, Bruker AXS, Madison, WI, UA
;
_exptl_crystal_colour red
_exptl_crystal_density_diffrn 2.111
_exptl_crystal_description needle
_exptl_crystal_F_000 848
_exptl_crystal_recrystallization_method 'Re-crystallisation from solvent'
_exptl_crystal_size_max 0.300
_exptl_crystal_size_mid 0.030
_exptl_crystal_size_min 0.020
_refine_diff_density_max 0.516
_refine_diff_density_min -0.428
_refine_diff_density_rms 0.088
_refine_ls_extinction_method none
_refine_ls_goodness_of_fit_ref 1.071
_refine_ls_hydrogen_treatment constr
_refine_ls_matrix_type full
_refine_ls_number_parameters 177
_refine_ls_number_reflns 3415
_refine_ls_number_restraints 0
_refine_ls_restrained_S_all 1.071
_refine_ls_R_factor_all 0.0248
_refine_ls_R_factor_gt 0.0218
_refine_ls_shift/su_max 0.002
_refine_ls_shift/su_mean 0.000
_refine_ls_structure_factor_coef Fsqd
_refine_ls_weighting_details 'w=1/[\s^2^(Fo^2^)+(0.0237P)^2^+0.4876P] where P=(Fo^2^+2Fc^2^)/3'
_refine_ls_weighting_scheme calc
_refine_ls_wR_factor_gt 0.0531
_refine_ls_wR_factor_ref 0.0547
_reflns_Friedel_coverage 0.000
_reflns_number_gt 3151
_reflns_number_total 3415
_reflns_threshold_expression 'I > 2\s(I)'
_cod_data_source_file c7ce01117b2.cif
_cod_data_source_block TT42
_cod_database_code 7228714
_shelx_shelxl_version_number 2014/7
_shelx_space_group_comment
;
The symmetry employed for this shelxl refinement is uniquely defined
by the following loop, which should always be used as a source of
symmetry information in preference to the above space-group names.
They are only intended as comments.
;
_shelx_estimated_absorpt_t_min 0.295
_shelx_estimated_absorpt_t_max 0.900

loop_
_space_group_symop_operation_xyz
'x, y, z'
'-x, y+1/2, -z'
'-x, -y, -z'
'x, -y-1/2, z'

loop_
_atom_site_label
_atom_site_type_symbol
_atom_site_fract_x
_atom_site_fract_y
_atom_site_fract_z
_atom_site_U_iso_or_equiv
_atom_site_adp_type
_atom_site_occupancy
_atom_site_site_symmetry_order
_atom_site_calc_flag
_atom_site_refinement_flags_posn
_atom_site_refinement_flags_adp
_atom_site_refinement_flags_occupancy
As1 As 0.31372(3) 0.7500 0.74010(2) 0.03375(9) Uani 1 2 d S T P
S11 S 0.43691(6) 0.7500 0.84990(4) 0.02276(14) Uani 1 2 d S T P
S12 S 0.45076(7) 0.7500 0.67414(4) 0.02949(16) Uani 1 2 d S T P
C11 C 0.5743(2) 0.7500 0.82366(15) 0.0181(5) Uani 1 2 d S T P
C12 C 0.6798(2) 0.7500 0.88096(15) 0.0222(5) Uani 1 2 d S T P
H12 H 0.6755 0.7500 0.9338 0.027 Uiso 1 2 calc R U P
C13 C 0.7899(3) 0.7500 0.86117(17) 0.0259(6) Uani 1 2 d S T P
C14 C 0.7941(3) 0.7500 0.78263(17) 0.0283(6) Uani 1 2 d S T P
H14 H 0.8700 0.7500 0.7688 0.034 Uiso 1 2 calc R U P
C15 C 0.6925(3) 0.7500 0.72571(16) 0.0256(6) Uani 1 2 d S T P
H15 H 0.6976 0.7500 0.6730 0.031 Uiso 1 2 calc R U P
C16 C 0.5804(2) 0.7500 0.74582(15) 0.0204(5) Uani 1 2 d S T P
C17 C 0.9042(3) 0.7500 0.92275(19) 0.0383(8) Uani 1 2 d S T P
H17A H 0.9371 0.6205 0.9291 0.057 Uiso 0.5 1 calc R U P
H17B H 0.8869 0.7937 0.9717 0.057 Uiso 0.5 1 calc R U P
H17C H 0.9627 0.8358 0.9074 0.057 Uiso 0.5 1 calc R U P
As2 As 0.07875(2) 0.7500 0.41713(2) 0.02204(7) Uani 1 2 d S T P
S21 S 0.01049(6) 0.7500 0.29453(4) 0.02313(14) Uani 1 2 d S T P
S22 S 0.26406(6) 0.7500 0.40871(4) 0.02069(14) Uani 1 2 d S T P
C21 C 0.1407(2) 0.7500 0.25907(15) 0.0177(5) Uani 1 2 d S T P
C22 C 0.1320(2) 0.7500 0.17888(15) 0.0233(6) Uani 1 2 d S T P
H22 H 0.0554 0.7500 0.1447 0.028 Uiso 1 2 calc R U P
C23 C 0.2346(2) 0.7500 0.14978(15) 0.0221(5) Uani 1 2 d S T P
C24 C 0.3470(2) 0.7500 0.20159(15) 0.0236(6) Uani 1 2 d S T P
H24 H 0.4179 0.7500 0.1817 0.028 Uiso 1 2 calc R U P
C25 C 0.3571(2) 0.7500 0.27984(15) 0.0214(5) Uani 1 2 d S T P
H25 H 0.4340 0.7500 0.3137 0.026 Uiso 1 2 calc R U P
C26 C 0.2530(2) 0.7500 0.30967(14) 0.0173(5) Uani 1 2 d S T P
C27 C 0.2270(3) 0.7500 0.06424(16) 0.0332(7) Uani 1 2 d S T P
H27A H 0.2878 0.6635 0.0521 0.050 Uiso 0.5 1 calc R U P
H27B H 0.2413 0.8793 0.0473 0.050 Uiso 0.5 1 calc R U P
H27C H 0.1470 0.7073 0.0375 0.050 Uiso 0.5 1 calc R U P
Ga1 Ga 0.22540(3) 0.2500 0.51627(2) 0.01862(8) Uani 1 2 d S T P
Cl11 Cl 0.41046(7) 0.2500 0.50944(5) 0.0459(2) Uani 1 2 d S T P
Cl12 Cl 0.10686(6) 0.2500 0.40203(4) 0.02375(14) Uani 1 2 d S T P
Cl13 Cl 0.17791(5) 0.50115(6) 0.57557(3) 0.02512(11) Uani 1 1 d . . .
Ga2 Ga 1.28118(3) 0.2500 0.86116(2) 0.02282(8) Uani 1 2 d S T P
Cl21 Cl 1.44677(7) 0.2500 0.94638(4) 0.0542(3) Uani 1 2 d S T P
Cl22 Cl 1.32549(6) 0.2500 0.74769(4) 0.02637(15) Uani 1 2 d S T P
Cl23 Cl 1.17415(5) 0.49964(7) 0.87164(3) 0.03629(13) Uani 1 1 d . . .

loop_
_atom_site_aniso_label
_atom_site_aniso_U_11
_atom_site_aniso_U_22
_atom_site_aniso_U_33
_atom_site_aniso_U_23
_atom_site_aniso_U_13
_atom_site_aniso_U_12
As1 0.01875(16) 0.0610(2) 0.02122(15) 0.000 0.00374(12) 0.000
S11 0.0169(3) 0.0338(4) 0.0190(3) 0.000 0.0070(3) 0.000
S12 0.0262(4) 0.0453(4) 0.0178(3) 0.000 0.0065(3) 0.000
C11 0.0192(13) 0.0159(11) 0.0219(12) 0.000 0.0104(10) 0.000
C12 0.0217(14) 0.0275(14) 0.0187(12) 0.000 0.0073(11) 0.000
C13 0.0192(14) 0.0297(15) 0.0292(14) 0.000 0.0063(11) 0.000
C14 0.0243(15) 0.0327(15) 0.0329(15) 0.000 0.0171(12) 0.000
C15 0.0282(15) 0.0283(14) 0.0247(13) 0.000 0.0156(12) 0.000
C16 0.0234(14) 0.0188(12) 0.0201(12) 0.000 0.0075(11) 0.000
C17 0.0210(16) 0.057(2) 0.0364(17) 0.000 0.0059(13) 0.000
As2 0.01789(14) 0.03138(16) 0.01727(13) 0.000 0.00472(10) 0.000
S21 0.0137(3) 0.0369(4) 0.0186(3) 0.000 0.0030(2) 0.000
S22 0.0167(3) 0.0270(3) 0.0173(3) 0.000 0.0013(2) 0.000
C21 0.0136(12) 0.0183(12) 0.0216(12) 0.000 0.0047(10) 0.000
C22 0.0193(14) 0.0305(15) 0.0189(12) 0.000 0.0017(10) 0.000
C23 0.0223(14) 0.0259(14) 0.0187(12) 0.000 0.0057(11) 0.000
C24 0.0191(14) 0.0277(14) 0.0261(14) 0.000 0.0096(11) 0.000
C25 0.0150(13) 0.0226(13) 0.0259(13) 0.000 0.0029(10) 0.000
C26 0.0173(13) 0.0166(12) 0.0179(12) 0.000 0.0033(10) 0.000
C27 0.0274(16) 0.053(2) 0.0205(14) 0.000 0.0075(12) 0.000
Ga1 0.01542(15) 0.01890(14) 0.02175(15) 0.000 0.00449(11) 0.000
Cl11 0.0158(4) 0.0668(6) 0.0563(5) 0.000 0.0105(4) 0.000
Cl12 0.0239(3) 0.0276(3) 0.0195(3) 0.000 0.0040(2) 0.000
Cl13 0.0344(3) 0.0178(2) 0.0215(2) -0.00234(16) 0.00255(19) 0.00103(18)
Ga2 0.01598(15) 0.03644(18) 0.01660(14) 0.000 0.00475(11) 0.000
Cl21 0.0214(4) 0.1221(9) 0.0173(3) 0.000 0.0005(3) 0.000
Cl22 0.0252(3) 0.0392(4) 0.0153(3) 0.000 0.0058(2) 0.000
Cl23 0.0312(3) 0.0314(3) 0.0513(3) -0.0147(2) 0.0201(3) -0.0050(2)

loop_
_atom_type_symbol
_atom_type_description
_atom_type_scat_dispersion_real
_atom_type_scat_dispersion_imag
_atom_type_scat_source
C C 0.0033 0.0016 'International Tables Vol C Tables 4.2.6.8 and 6.1.1.4'
H H 0.0000 0.0000 'International Tables Vol C Tables 4.2.6.8 and 6.1.1.4'
S S 0.1246 0.1234 'International Tables Vol C Tables 4.2.6.8 and 6.1.1.4'
Cl Cl 0.1484 0.1585 'International Tables Vol C Tables 4.2.6.8 and 6.1.1.4'
Ga Ga 0.2307 1.6083 'International Tables Vol C Tables 4.2.6.8 and 6.1.1.4'
As As 0.0499 2.0058 'International Tables Vol C Tables 4.2.6.8 and 6.1.1.4'

loop_
_geom_angle_atom_site_label_1
_geom_angle_atom_site_label_2
_geom_angle_atom_site_label_3
_geom_angle
_geom_angle_site_symmetry_1
_geom_angle_site_symmetry_3
S11 As1 S12 94.81(4) . .
C11 S11 As1 102.12(9) . .
C16 S12 As1 101.95(10) . .
C12 C11 C16 120.0(2) . .
C12 C11 S11 119.5(2) . .
C16 C11 S11 120.5(2) . .
C13 C12 C11 120.3(2) . .
C13 C12 H12 119.8 . .
C11 C12 H12 119.8 . .
C12 C13 C14 118.8(3) . .
C12 C13 C17 120.6(3) . .
C14 C13 C17 120.6(3) . .
C15 C14 C13 121.9(3) . .
C15 C14 H14 119.0 . .
C13 C14 H14 119.0 . .
C14 C15 C16 119.3(3) . .
C14 C15 H15 120.4 . .
C16 C15 H15 120.4 . .
C15 C16 C11 119.7(2) . .
C15 C16 S12 119.7(2) . .
C11 C16 S12 120.6(2) . .
C13 C17 H17A 109.5 . .
C13 C17 H17B 109.5 . .
H17A C17 H17B 109.5 . .
C13 C17 H17C 109.5 . .
H17A C17 H17C 109.5 . .
H17B C17 H17C 109.5 . .
S21 As2 S22 94.38(3) . .
C21 S21 As2 102.48(9) . .
C26 S22 As2 102.28(9) . .
C26 C21 C22 120.4(2) . .
C26 C21 S21 120.37(19) . .
C22 C21 S21 119.3(2) . .
C23 C22 C21 120.0(3) . .
C23 C22 H22 120.0 . .
C21 C22 H22 120.0 . .
C22 C23 C24 118.9(2) . .
C22 C23 C27 120.7(3) . .
C24 C23 C27 120.3(3) . .
C25 C24 C23 121.8(3) . .
C25 C24 H24 119.1 . .
C23 C24 H24 119.1 . .
C24 C25 C26 119.4(2) . .
C24 C25 H25 120.3 . .
C26 C25 H25 120.3 . .
C21 C26 C25 119.5(2) . .
C21 C26 S22 120.49(19) . .
C25 C26 S22 120.0(2) . .
C23 C27 H27A 109.5 . .
C23 C27 H27B 109.5 . .
H27A C27 H27B 109.5 . .
C23 C27 H27C 109.5 . .
H27A C27 H27C 109.5 . .
H27B C27 H27C 109.5 . .
Cl11 Ga1 Cl12 111.63(4) . .
Cl11 Ga1 Cl13 112.24(2) . .
Cl12 Ga1 Cl13 106.25(2) . .
Cl11 Ga1 Cl13 112.24(2) . 4_565
Cl12 Ga1 Cl13 106.25(2) . 4_565
Cl13 Ga1 Cl13 107.86(4) . 4_565
Cl21 Ga2 Cl23 111.46(2) . 4_565
Cl21 Ga2 Cl23 111.46(2) . .
Cl23 Ga2 Cl23 107.92(4) 4_565 .
Cl21 Ga2 Cl22 107.80(4) . .
Cl23 Ga2 Cl22 109.09(2) 4_565 .
Cl23 Ga2 Cl22 109.09(2) . .

loop_
_geom_bond_atom_site_label_1
_geom_bond_atom_site_label_2
_geom_bond_distance
_geom_bond_site_symmetry_2
As1 S11 2.1416(9) .
As1 S12 2.1459(9) .
S11 C11 1.729(3) .
S12 C16 1.730(3) .
C11 C12 1.398(4) .
C11 C16 1.398(3) .
C12 C13 1.375(4) .
C12 H12 0.9500 .
C13 C14 1.405(4) .
C13 C17 1.509(4) .
C14 C15 1.363(4) .
C14 H14 0.9500 .
C15 C16 1.400(4) .
C15 H15 0.9500 .
C17 H17A 0.9800 .
C17 H17B 0.9800 .
C17 H17C 0.9800 .
As2 S21 2.1460(10) .
As2 S22 2.1514(10) .
S21 C21 1.734(3) .
S22 C26 1.734(3) .
C21 C26 1.396(3) .
C21 C22 1.405(4) .
C22 C23 1.377(4) .
C22 H22 0.9500 .
C23 C24 1.408(4) .
C23 C27 1.501(4) .
C24 C25 1.368(4) .
C24 H24 0.9500 .
C25 C26 1.401(4) .
C25 H25 0.9500 .
C27 H27A 0.9800 .
C27 H27B 0.9800 .
C27 H27C 0.9800 .
Ga1 Cl11 2.1408(11) .
Ga1 Cl12 2.1798(9) .
Ga1 Cl13 2.1797(7) .
Ga1 Cl13 2.1797(7) 4_565
Ga2 Cl21 2.1494(10) .
Ga2 Cl23 2.1657(8) 4_565
Ga2 Cl23 2.1658(8) .
Ga2 Cl22 2.1792(9) .
